data_7022432
loop_
_publ_author_name
'DiFranco, Stephen A.'
'Staples, Richard J.'
'Odom, Aaron L.'

_publ_section_title
;
 Single-site N-N bond cleavage by Mo(IV): possible mechanisms of
 hydrazido(1-) to nitrido conversion.
;
_journal_issue 7
_journal_name_full 'Dalton transactions (Cambridge, England : 2003)'
_journal_page_first 2530
_journal_page_last 2539
_journal_paper_doi 10.1039/c2dt32643d
_journal_volume 42
_journal_year 2013
_chemical_absolute_configuration ad
_chemical_formula_moiety 'C33 H47 N7 Zr'
_chemical_formula_sum 'C33 H47 N7 Zr'
_chemical_formula_weight 633.00
_chemical_melting_point 262
_chemical_name_common Zr(dpma-mes)(NHNMe2)2
_chemical_properties_physical 'air-sensitive, moisture-sensitive, oxygen-sensitive'
_space_group_IT_number 4
_symmetry_cell_setting monoclinic
_symmetry_Int_Tables_number 4
_symmetry_space_group_name_Hall 'P 2yb'
_symmetry_space_group_name_H-M 'P 1 21 1'
_atom_sites_solution_hydrogens geom
_atom_sites_solution_primary direct
_atom_sites_solution_secondary difmap
_audit_creation_method SHELXL-97
_cell_angle_alpha 90.00
_cell_angle_beta 111.503(7)
_cell_angle_gamma 90.00
_cell_formula_units_Z 2
_cell_length_a 9.3493(9)
_cell_length_b 16.361(2)
_cell_length_c 11.4593(13)
_cell_measurement_reflns_used 2160
_cell_measurement_temperature 173(2)
_cell_measurement_theta_max 60.416
_cell_measurement_theta_min 4.950
_cell_volume 1630.9(3)
_computing_cell_refinement 'APEX2 (BRUKER, V2008.5-0, 2006)'
_computing_data_collection 'COSMO (BRUKER, V1.58, 2006)'
_computing_data_reduction 'SAINT (BRUKER, V7.34A, 2006)'
_computing_molecular_graphics 'SHELXTL (Sheldrick, Acta Cryst. A64 2008, 112-122)'
_computing_publication_material 'SHELXTL (Sheldrick, Acta Cryst. A64 2008, 112-122)'
_computing_structure_refinement 'SHELXL (Sheldrick, Acta Cryst. A64 2008, 112-122)'
_computing_structure_solution 'SHELXS (Sheldrick, Acta Cryst. A64 2008, 112-122)'
_diffrn_ambient_temperature 173(2)
_diffrn_detector_area_resol_mean 836.6
_diffrn_measured_fraction_theta_full 0.966
_diffrn_measured_fraction_theta_max 0.966
_diffrn_measurement_method '\w,and/f 0.5 deg'
_diffrn_radiation_monochromator graphite
_diffrn_radiation_probe x-ray
_diffrn_radiation_type CuK\a
_diffrn_radiation_wavelength 1.54178
_diffrn_reflns_av_R_equivalents 0.1516
_diffrn_reflns_av_sigmaI/netI 0.1460
_diffrn_reflns_limit_h_max 10
_diffrn_reflns_limit_h_min -11
_diffrn_reflns_limit_k_max 19
_diffrn_reflns_limit_k_min -19
_diffrn_reflns_limit_l_max 13
_diffrn_reflns_limit_l_min -13
_diffrn_reflns_number 19509
_diffrn_reflns_theta_full 69.53
_diffrn_reflns_theta_max 69.53
_diffrn_reflns_theta_min 4.15
_diffrn_source 'fine-focus sealed tube'
_diffrn_source_type 'sealed tube'
_exptl_absorpt_coefficient_mu 3.006
_exptl_absorpt_correction_T_max 0.7928
_exptl_absorpt_correction_T_min 0.4117
_exptl_absorpt_correction_type multi-scan
_exptl_absorpt_process_details SADABS
_exptl_crystal_colour 'pale yellow'
_exptl_crystal_density_diffrn 1.289
_exptl_crystal_density_method 'not measured'
_exptl_crystal_description needle
_exptl_crystal_F_000 668
_exptl_crystal_recrystallization_method 'Layered diffusion diethyl Ether on toluene'
_exptl_crystal_size_max 0.36
_exptl_crystal_size_mid 0.09
_exptl_crystal_size_min 0.08
_refine_diff_density_max 0.585
_refine_diff_density_min -0.833
_refine_diff_density_rms 0.103
_refine_ls_abs_structure_details 'Flack H D (1983), Acta Cryst. A39, 876-881'
_refine_ls_abs_structure_Flack -0.02(2)
_refine_ls_extinction_method none
_refine_ls_goodness_of_fit_ref 1.014
_refine_ls_hydrogen_treatment constr
_refine_ls_matrix_type full
_refine_ls_number_parameters 381
_refine_ls_number_reflns 5417
_refine_ls_number_restraints 1
_refine_ls_restrained_S_all 1.014
_refine_ls_R_factor_all 0.1065
_refine_ls_R_factor_gt 0.0613
_refine_ls_shift/su_max 0.000
_refine_ls_shift/su_mean 0.000
_refine_ls_structure_factor_coef Fsqd
_refine_ls_weighting_details 'calc w=1/[\s^2^(Fo^2^)+(0.0427P)^2^+0.0000P] where P=(Fo^2^+2Fc^2^)/3'
_refine_ls_weighting_scheme calc
_refine_ls_wR_factor_gt 0.1220
_refine_ls_wR_factor_ref 0.1457
_reflns_number_gt 3696
_reflns_number_total 5417
_reflns_threshold_expression >2sigma(I)
_cod_data_source_file c2dt32643d.txt
_cod_data_source_block sd1jun09_0m
_cod_depositor_comments
;
The following automatic conversions were performed:

'_exptl_absorpt_correction_type' value 'Multi-scan' changed to
'multi-scan' according to
/home/saulius/struct/CIF-dictionaries/cif_core.dic dictionary named
'cif_core.dic' version 2.4.2 from 2011-04-26.

Automatic conversion script
Id: cif_fix_values 1891 2012-01-12 08:04:46Z andrius 
;
_cod_original_sg_symbol_H-M 'P 21'
_cod_database_code 7022432
_contact_crystallographer_name 'Richard Staples'
_contact_crystallographer_email xraystaples@chemistry.msu.com

loop_
_symmetry_equiv_pos_as_xyz
'x, y, z'
'-x, y+1/2, -z'

loop_
_atom_site_label
_atom_site_type_symbol
_atom_site_fract_x
_atom_site_fract_y
_atom_site_fract_z
_atom_site_U_iso_or_equiv
_atom_site_adp_type
_atom_site_occupancy
_atom_site_symmetry_multiplicity
_atom_site_calc_flag
_atom_site_refinement_flags
Zr1 Zr 0.43973(8) 0.63583(5) 0.25904(6) 0.03508(17) Uani 1 1 d .
C13 C 0.4314(11) 0.7370(5) 0.6106(9) 0.039(2) Uani 1 1 d .
H13 H 0.3777 0.7386 0.6667 0.047 Uiso 1 1 calc R
N1 N 0.4987(8) 0.7054(4) 0.4459(6) 0.0335(15) Uani 1 1 d .
C211 C 0.4426(9) 0.4903(5) -0.0072(8) 0.0332(19) Uani 1 1 d .
C31 C 0.2720(9) 0.6280(10) 0.4534(8) 0.047(2) Uani 1 1 d .
H31A H 0.2524 0.5991 0.5219 0.057 Uiso 1 1 calc R
H31B H 0.1766 0.6568 0.4020 0.057 Uiso 1 1 calc R
N4 N 0.3352(11) 0.7231(6) 0.1291(9) 0.043(2) Uani 1 1 d .
H4A H 0.3598 0.7550 0.0776 0.052 Uiso 1 1 calc R
C12 C 0.5590(10) 0.7842(5) 0.6186(9) 0.041(2) Uani 1 1 d .
H12 H 0.6094 0.8230 0.6821 0.049 Uiso 1 1 calc R
C216 C 0.5762(10) 0.4430(5) 0.0344(8) 0.0381(19) Uani 1 1 d .
N2 N 0.3182(10) 0.5222(5) 0.1504(8) 0.0342(19) Uani 1 1 d .
C215 C 0.6930(10) 0.4573(5) -0.0128(8) 0.0392(19) Uani 1 1 d .
H215 H 0.7835 0.4248 0.0158 0.047 Uiso 1 1 calc R
C14 C 0.3977(10) 0.6881(5) 0.5072(8) 0.0371(19) Uani 1 1 d .
C21 C 0.3263(10) 0.4759(5) 0.0523(8) 0.0360(19) Uani 1 1 d .
C212 C 0.4261(10) 0.5505(5) -0.0970(8) 0.037(2) Uani 1 1 d .
C213 C 0.5424(11) 0.5632(5) -0.1417(8) 0.043(2) Uani 1 1 d .
H213 H 0.5296 0.6044 -0.2032 0.052 Uiso 1 1 calc R
C114 C 0.9939(15) 0.8779(8) 0.4777(11) 0.048(3) Uani 1 1 d .
C21C C 0.6033(11) 0.3766(6) 0.1334(9) 0.048(2) Uani 1 1 d .
H21A H 0.6071 0.4013 0.2124 0.072 Uiso 1 1 calc R
H21B H 0.7010 0.3490 0.1464 0.072 Uiso 1 1 calc R
H21C H 0.5193 0.3367 0.1051 0.072 Uiso 1 1 calc R
C21A C 0.2801(11) 0.5996(6) -0.1490(9) 0.049(2) Uani 1 1 d .
H21D H 0.2840 0.6450 -0.0921 0.073 Uiso 1 1 calc R
H21E H 0.1920 0.5645 -0.1573 0.073 Uiso 1 1 calc R
H21F H 0.2693 0.6213 -0.2316 0.073 Uiso 1 1 calc R
C21B C 0.7985(12) 0.5323(7) -0.1550(11) 0.061(3) Uani 1 1 d .
H21G H 0.8996 0.5186 -0.0924 0.092 Uiso 1 1 calc R
H21H H 0.7973 0.5899 -0.1789 0.092 Uiso 1 1 calc R
H21I H 0.7778 0.4977 -0.2292 0.092 Uiso 1 1 calc R
C214 C 0.6779(11) 0.5181(6) -0.1006(9) 0.043(2) Uani 1 1 d .
C24 C 0.2106(11) 0.4860(5) 0.1897(9) 0.037(2) Uani 1 1 d .
C32 C 0.1757(10) 0.5240(6) 0.2947(9) 0.045(2) Uani 1 1 d .
H32A H 0.0878 0.5621 0.2611 0.054 Uiso 1 1 calc R
H32B H 0.1484 0.4812 0.3440 0.054 Uiso 1 1 calc R
C11 C 0.5989(10) 0.7638(5) 0.5160(8) 0.0349(19) Uani 1 1 d .
N5 N 0.2026(8) 0.7080(5) 0.1609(7) 0.0436(18) Uani 1 1 d .
N3 N 0.3145(8) 0.5687(4) 0.3751(7) 0.0402(17) Uani 1 1 d .
C23 C 0.1475(11) 0.4189(6) 0.1147(10) 0.048(2) Uani 1 1 d .
H23 H 0.0701 0.3833 0.1205 0.058 Uiso 1 1 calc R
C22 C 0.2211(11) 0.4146(5) 0.0292(9) 0.047(2) Uani 1 1 d .
H22 H 0.2011 0.3749 -0.0353 0.056 Uiso 1 1 calc R
C52 C 0.0712(10) 0.6765(7) 0.0568(9) 0.055(2) Uani 1 1 d .
H52A H 0.0317 0.7192 -0.0071 0.083 Uiso 1 1 calc R
H52B H -0.0097 0.6602 0.0873 0.083 Uiso 1 1 calc R
H52C H 0.1031 0.6291 0.0201 0.083 Uiso 1 1 calc R
C33 C 0.4324(12) 0.5112(6) 0.4569(10) 0.053(2) Uani 1 1 d .
H33A H 0.5252 0.5417 0.5059 0.080 Uiso 1 1 calc R
H33B H 0.4579 0.4706 0.4047 0.080 Uiso 1 1 calc R
H33C H 0.3917 0.4834 0.5139 0.080 Uiso 1 1 calc R
C72 C 0.8367(11) 0.6609(6) 0.3573(11) 0.067(3) Uani 1 1 d .
H72A H 0.8294 0.6354 0.4323 0.100 Uiso 1 1 calc R
H72B H 0.8789 0.7161 0.3778 0.100 Uiso 1 1 calc R
H72C H 0.9042 0.6281 0.3275 0.100 Uiso 1 1 calc R
C71 C 0.6930(15) 0.7059(7) 0.1476(11) 0.071(3) Uani 1 1 d .
H71A H 0.7570 0.6735 0.1137 0.107 Uiso 1 1 calc R
H71B H 0.7373 0.7606 0.1697 0.107 Uiso 1 1 calc R
H71C H 0.5889 0.7104 0.0844 0.107 Uiso 1 1 calc R
C51 C 0.1603(14) 0.7813(7) 0.2179(12) 0.058(3) Uani 1 1 d .
H51A H 0.2515 0.8021 0.2856 0.087 Uiso 1 1 calc R
H51B H 0.0816 0.7665 0.2518 0.087 Uiso 1 1 calc R
H51C H 0.1198 0.8237 0.1537 0.087 Uiso 1 1 calc R
N6 N 0.6192(10) 0.5860(5) 0.2280(9) 0.050(2) Uani 1 1 d .
H6A H 0.6443 0.5384 0.2051 0.060 Uiso 1 1 calc R
N7 N 0.6863(9) 0.6653(5) 0.2609(8) 0.048(2) Uani 1 1 d .
C11A C 0.5631(11) 0.8745(6) 0.3013(8) 0.047(2) Uani 1 1 d .
H11A H 0.5722 0.9206 0.2497 0.071 Uiso 1 1 calc R
H11B H 0.4927 0.8892 0.3436 0.071 Uiso 1 1 calc R
H11C H 0.5231 0.8267 0.2477 0.071 Uiso 1 1 calc R
C11C C 0.9106(12) 0.7263(6) 0.6916(9) 0.055(3) Uani 1 1 d .
H11D H 1.0212 0.7213 0.7395 0.083 Uiso 1 1 calc R
H11E H 0.8691 0.6728 0.6569 0.083 Uiso 1 1 calc R
H11F H 0.8589 0.7455 0.7469 0.083 Uiso 1 1 calc R
C113 C 0.8476(11) 0.8925(5) 0.3898(9) 0.045(2) Uani 1 1 d .
H113 H 0.8358 0.9292 0.3227 0.053 Uiso 1 1 calc R
C115 C 1.0090(11) 0.8260(6) 0.5738(9) 0.045(2) Uani 1 1 d .
H115 H 1.1082 0.8162 0.6351 0.054 Uiso 1 1 calc R
C111 C 0.7343(9) 0.8003(5) 0.4974(8) 0.0330(18) Uani 1 1 d .
C112 C 0.7185(10) 0.8549(5) 0.3975(8) 0.038(2) Uani 1 1 d .
C116 C 0.8836(10) 0.7873(5) 0.5846(8) 0.0383(19) Uani 1 1 d .
C11B C 1.1338(13) 0.9232(7) 0.4698(12) 0.067(3) Uani 1 1 d .
H11G H 1.1712 0.9628 0.5386 0.100 Uiso 1 1 calc R
H11H H 1.1040 0.9520 0.3894 0.100 Uiso 1 1 calc R
H11I H 1.2154 0.8839 0.4764 0.100 Uiso 1 1 calc R

loop_
_atom_site_aniso_label
_atom_site_aniso_U_11
_atom_site_aniso_U_22
_atom_site_aniso_U_33
_atom_site_aniso_U_23
_atom_site_aniso_U_13
_atom_site_aniso_U_12
Zr1 0.0340(3) 0.0397(3) 0.0323(3) -0.0032(5) 0.0131(2) -0.0024(5)
C13 0.046(6) 0.043(5) 0.037(5) 0.006(4) 0.024(4) 0.009(4)
N1 0.035(4) 0.047(4) 0.020(3) -0.004(3) 0.011(3) -0.004(3)
C211 0.032(5) 0.033(4) 0.027(4) -0.008(4) 0.001(3) -0.002(4)
C31 0.042(4) 0.062(6) 0.050(4) -0.013(7) 0.031(4) -0.016(7)
N4 0.044(5) 0.057(6) 0.033(4) -0.004(4) 0.019(4) -0.003(4)
C12 0.044(5) 0.037(5) 0.044(5) -0.008(4) 0.020(4) 0.000(4)
C216 0.039(5) 0.036(4) 0.035(5) -0.002(4) 0.009(4) -0.002(4)
N2 0.035(4) 0.038(4) 0.032(4) -0.002(3) 0.016(3) 0.000(3)
C215 0.038(5) 0.045(5) 0.035(5) -0.003(4) 0.014(4) 0.003(4)
C14 0.035(5) 0.050(5) 0.031(4) 0.002(4) 0.017(4) 0.003(4)
C21 0.036(5) 0.036(4) 0.035(5) -0.006(4) 0.012(4) -0.005(4)
C212 0.043(5) 0.040(5) 0.026(4) -0.011(4) 0.011(4) 0.003(4)
C213 0.065(6) 0.033(4) 0.027(4) -0.007(4) 0.012(4) -0.011(4)
C114 0.044(5) 0.048(6) 0.050(8) -0.019(6) 0.016(6) -0.015(4)
C21C 0.043(5) 0.062(6) 0.038(5) 0.015(5) 0.014(4) 0.015(5)
C21A 0.055(6) 0.052(5) 0.040(5) 0.003(4) 0.019(4) 0.016(4)
C21B 0.057(7) 0.067(7) 0.065(7) -0.014(6) 0.029(6) -0.020(5)
C214 0.053(6) 0.046(5) 0.032(5) -0.013(4) 0.018(4) -0.008(5)
C24 0.036(6) 0.030(4) 0.045(6) 0.000(4) 0.014(4) -0.012(4)
C32 0.036(5) 0.059(6) 0.043(6) -0.014(5) 0.016(4) -0.015(4)
C11 0.042(5) 0.032(4) 0.033(5) 0.007(4) 0.017(4) 0.006(4)
N5 0.023(4) 0.059(5) 0.041(4) 0.000(4) 0.002(3) 0.011(3)
N3 0.040(4) 0.046(4) 0.042(4) -0.006(3) 0.022(3) -0.012(3)
C23 0.039(6) 0.044(5) 0.057(6) -0.002(5) 0.014(5) -0.010(4)
C22 0.046(6) 0.041(5) 0.049(6) -0.010(4) 0.013(5) -0.008(4)
C52 0.039(5) 0.076(6) 0.050(6) -0.014(5) 0.015(4) 0.002(5)
C33 0.058(7) 0.051(6) 0.049(6) 0.007(5) 0.016(5) -0.008(5)
C72 0.043(6) 0.073(8) 0.090(8) -0.042(6) 0.030(5) -0.010(5)
C71 0.095(9) 0.074(7) 0.064(7) -0.010(6) 0.051(7) -0.014(7)
C51 0.047(7) 0.069(7) 0.059(8) -0.015(6) 0.021(6) 0.013(6)
N6 0.047(6) 0.037(4) 0.074(7) -0.017(4) 0.032(5) -0.007(4)
N7 0.031(5) 0.065(6) 0.056(5) -0.014(4) 0.026(4) -0.021(4)
C11A 0.053(6) 0.041(5) 0.036(5) 0.011(4) 0.003(4) -0.003(4)
C11C 0.057(6) 0.061(6) 0.044(6) 0.013(5) 0.013(5) 0.008(5)
C113 0.062(6) 0.037(5) 0.041(5) -0.004(4) 0.026(5) -0.012(4)
C115 0.040(6) 0.049(5) 0.039(5) -0.007(4) 0.007(4) 0.003(4)
C111 0.033(5) 0.031(4) 0.030(4) 0.000(3) 0.005(4) 0.005(4)
C112 0.044(5) 0.034(4) 0.036(5) -0.004(4) 0.015(4) 0.002(4)
C116 0.039(5) 0.041(5) 0.033(5) -0.003(4) 0.012(4) 0.001(4)
C11B 0.059(8) 0.066(7) 0.087(9) -0.020(7) 0.040(7) -0.023(6)

loop_
_atom_type_symbol
_atom_type_description
_atom_type_scat_dispersion_real
_atom_type_scat_dispersion_imag
_atom_type_scat_source
C C 0.0181 0.0091 'International Tables Vol C Tables 4.2.6.8 and 6.1.1.4'
H H 0.0000 0.0000 'International Tables Vol C Tables 4.2.6.8 and 6.1.1.4'
N N 0.0311 0.0180 'International Tables Vol C Tables 4.2.6.8 and 6.1.1.4'
Zr Zr -0.1862 2.2449 'International Tables Vol C Tables 4.2.6.8 and 6.1.1.4'

loop_
_geom_angle_atom_site_label_1
_geom_angle_atom_site_label_2
_geom_angle_atom_site_label_3
_geom_angle
N6 Zr1 N4 111.3(4)
N6 Zr1 N2 81.7(3)
N4 Zr1 N2 99.3(3)
N6 Zr1 N1 115.7(3)
N4 Zr1 N1 102.7(3)
N2 Zr1 N1 143.7(3)
N6 Zr1 N3 122.2(3)
N4 Zr1 N3 122.6(3)
N2 Zr1 N3 71.2(3)
N1 Zr1 N3 72.7(2)
N6 Zr1 N7 37.3(3)
N4 Zr1 N7 94.0(3)
N2 Zr1 N7 117.4(3)
N1 Zr1 N7 89.5(3)
N3 Zr1 N7 141.7(3)
N6 Zr1 N5 143.6(3)
N4 Zr1 N5 36.7(3)
N2 Zr1 N5 87.5(3)
N1 Zr1 N5 93.3(3)
N3 Zr1 N5 85.9(3)
N7 Zr1 N5 129.7(3)
C14 C13 C12 107.5(8)
C11 N1 C14 106.7(7)
C11 N1 Zr1 140.1(5)
C14 N1 Zr1 113.1(5)
C212 C211 C216 119.2(8)
C212 C211 C21 123.0(8)
C216 C211 C21 117.7(8)
N3 C31 C14 110.0(6)
N5 N4 Zr1 85.5(5)
C13 C12 C11 107.3(8)
C211 C216 C215 120.0(8)
C211 C216 C21C 122.2(8)
C215 C216 C21C 117.7(8)
C24 N2 C21 107.1(8)
C24 N2 Zr1 116.5(6)
C21 N2 Zr1 136.3(6)
C214 C215 C216 120.9(8)
C13 C14 N1 109.5(8)
C13 C14 C31 130.1(8)
N1 C14 C31 120.2(7)
C22 C21 N2 108.2(8)
C22 C21 C211 128.3(8)
N2 C21 C211 123.3(7)
C213 C212 C211 119.5(8)
C213 C212 C21A 119.8(8)
C211 C212 C21A 120.6(8)
C212 C213 C214 122.7(9)
C115 C114 C113 118.5(11)
C115 C114 C11B 120.9(12)
C113 C114 C11B 120.5(12)
C215 C214 C213 117.7(9)
C215 C214 C21B 121.5(9)
C213 C214 C21B 120.7(9)
N2 C24 C23 109.5(9)
N2 C24 C32 119.1(8)
C23 C24 C32 131.3(8)
N3 C32 C24 107.8(7)
N1 C11 C12 108.9(7)
N1 C11 C111 129.1(7)
C12 C11 C111 121.9(8)
N4 N5 C52 113.6(7)
N4 N5 C51 111.5(8)
C52 N5 C51 111.4(8)
N4 N5 Zr1 57.8(4)
C52 N5 Zr1 124.5(6)
C51 N5 Zr1 122.7(6)
C31 N3 C32 109.6(7)
C31 N3 C33 109.6(8)
C32 N3 C33 110.9(7)
C31 N3 Zr1 109.8(6)
C32 N3 Zr1 112.6(5)
C33 N3 Zr1 104.2(5)
C24 C23 C22 105.6(8)
C21 C22 C23 109.5(8)
N7 N6 Zr1 84.2(5)
N6 N7 C72 111.6(8)
N6 N7 C71 109.3(9)
C72 N7 C71 110.7(8)
N6 N7 Zr1 58.5(4)
C72 N7 Zr1 132.6(7)
C71 N7 Zr1 116.2(7)
C112 C113 C114 121.8(10)
C114 C115 C116 121.5(10)
C116 C111 C112 116.9(8)
C116 C111 C11 121.0(8)
C112 C111 C11 121.9(7)
C113 C112 C111 119.7(8)
C113 C112 C11A 119.3(8)
C111 C112 C11A 121.0(8)
C115 C116 C111 121.6(9)
C115 C116 C11C 118.5(8)
C111 C116 C11C 119.9(8)

loop_
_geom_bond_atom_site_label_1
_geom_bond_atom_site_label_2
_geom_bond_distance
Zr1 N6 2.011(8)
Zr1 N4 2.035(10)
Zr1 N2 2.293(8)
Zr1 N1 2.306(6)
Zr1 N3 2.343(7)
Zr1 N7 2.348(7)
Zr1 N5 2.398(7)
C13 C14 1.367(12)
C13 C12 1.395(13)
N1 C11 1.373(11)
N1 C14 1.398(10)
C211 C212 1.392(12)
C211 C216 1.396(12)
C211 C21 1.499(12)
C31 N3 1.472(13)
C31 C14 1.482(14)
N4 N5 1.436(11)
C12 C11 1.399(11)
C216 C215 1.405(12)
C216 C21C 1.524(12)
N2 C24 1.378(12)
N2 C21 1.380(12)
C215 C214 1.385(13)
C21 C22 1.361(12)
C212 C213 1.378(13)
C212 C21A 1.506(12)
C213 C214 1.390(14)
C114 C115 1.356(17)
C114 C113 1.390(17)
C114 C11B 1.535(16)
C21B C214 1.492(13)
C24 C23 1.386(13)
C24 C32 1.492(13)
C32 N3 1.481(11)
C11 C111 1.484(12)
N5 C52 1.458(12)
N5 C51 1.486(12)
N3 C33 1.490(12)
C23 C22 1.390(13)
C72 N7 1.436(13)
C71 N7 1.479(13)
N6 N7 1.430(10)
C11A C112 1.501(13)
C11C C116 1.529(12)
C113 C112 1.386(12)
C115 C116 1.377(13)
C111 C116 1.404(12)
C111 C112 1.416(12)

loop_
_geom_torsion_atom_site_label_1
_geom_torsion_atom_site_label_2
_geom_torsion_atom_site_label_3
_geom_torsion_atom_site_label_4
_geom_torsion
N6 Zr1 N1 C11 48.8(10)
N4 Zr1 N1 C11 -72.6(9)
N2 Zr1 N1 C11 161.4(8)
N3 Zr1 N1 C11 166.9(9)
N7 Zr1 N1 C11 21.4(9)
N5 Zr1 N1 C11 -108.4(9)
N6 Zr1 N1 C14 -136.2(6)
N4 Zr1 N1 C14 102.3(6)
N2 Zr1 N1 C14 -23.7(8)
N3 Zr1 N1 C14 -18.2(6)
N7 Zr1 N1 C14 -163.7(6)
N5 Zr1 N1 C14 66.5(6)
N6 Zr1 N4 N5 157.4(5)
N2 Zr1 N4 N5 72.8(5)
N1 Zr1 N4 N5 -78.2(5)
N3 Zr1 N4 N5 -0.7(6)
N7 Zr1 N4 N5 -168.5(5)
C14 C13 C12 C11 1.3(10)
C212 C211 C216 C215 1.0(12)
C21 C211 C216 C215 -176.2(7)
C212 C211 C216 C21C 179.4(8)
C21 C211 C216 C21C 2.1(12)
N6 Zr1 N2 C24 142.8(8)
N4 Zr1 N2 C24 -106.9(8)
N1 Zr1 N2 C24 20.1(10)
N3 Zr1 N2 C24 14.5(7)
N7 Zr1 N2 C24 153.7(7)
N5 Zr1 N2 C24 -72.0(7)
N6 Zr1 N2 C21 -35.0(9)
N4 Zr1 N2 C21 75.3(9)
N1 Zr1 N2 C21 -157.7(8)
N3 Zr1 N2 C21 -163.3(10)
N7 Zr1 N2 C21 -24.1(10)
N5 Zr1 N2 C21 110.2(10)
C211 C216 C215 C214 0.1(13)
C21C C216 C215 C214 -178.3(8)
C12 C13 C14 N1 -2.2(10)
C12 C13 C14 C31 -178.3(10)
C11 N1 C14 C13 2.2(10)
Zr1 N1 C14 C13 -174.4(6)
C11 N1 C14 C31 178.7(9)
Zr1 N1 C14 C31 2.1(11)
N3 C31 C14 C13 -158.0(9)
N3 C31 C14 N1 26.3(13)
C24 N2 C21 C22 2.3(11)
Zr1 N2 C21 C22 -179.7(7)
C24 N2 C21 C211 -173.3(8)
Zr1 N2 C21 C211 4.7(15)
C212 C211 C21 C22 104.4(11)
C216 C211 C21 C22 -78.5(12)
C212 C211 C21 N2 -80.9(11)
C216 C211 C21 N2 96.2(10)
C216 C211 C212 C213 -1.0(12)
C21 C211 C212 C213 176.1(7)
C216 C211 C212 C21A 176.7(8)
C21 C211 C212 C21A -6.2(12)
C211 C212 C213 C214 -0.2(13)
C21A C212 C213 C214 -177.9(8)
C216 C215 C214 C213 -1.2(13)
C216 C215 C214 C21B -177.9(8)
C212 C213 C214 C215 1.2(13)
C212 C213 C214 C21B 178.0(8)
C21 N2 C24 C23 -1.8(11)
Zr1 N2 C24 C23 179.7(7)
C21 N2 C24 C32 -179.2(9)
Zr1 N2 C24 C32 2.4(12)
N2 C24 C32 N3 -27.7(12)
C23 C24 C32 N3 155.7(10)
C14 N1 C11 C12 -1.3(9)
Zr1 N1 C11 C12 173.8(7)
C14 N1 C11 C111 176.1(8)
Zr1 N1 C11 C111 -8.8(14)
C13 C12 C11 N1 0.0(10)
C13 C12 C11 C111 -177.6(8)
Zr1 N4 N5 C52 -117.1(7)
Zr1 N4 N5 C51 116.0(7)
N6 Zr1 N5 N4 -37.0(7)
N2 Zr1 N5 N4 -109.3(5)
N1 Zr1 N5 N4 107.0(5)
N3 Zr1 N5 N4 179.4(5)
N7 Zr1 N5 N4 15.0(6)
N6 Zr1 N5 C52 61.0(9)
N4 Zr1 N5 C52 98.1(9)
N2 Zr1 N5 C52 -11.2(7)
N1 Zr1 N5 C52 -154.9(7)
N3 Zr1 N5 C52 -82.5(7)
N7 Zr1 N5 C52 113.0(7)
N6 Zr1 N5 C51 -133.4(8)
N4 Zr1 N5 C51 -96.3(9)
N2 Zr1 N5 C51 154.4(8)
N1 Zr1 N5 C51 10.7(8)
N3 Zr1 N5 C51 83.1(8)
N7 Zr1 N5 C51 -81.4(9)
C14 C31 N3 C32 -164.4(8)
C14 C31 N3 C33 73.7(10)
C14 C31 N3 Zr1 -40.2(10)
C24 C32 N3 C31 161.5(9)
C24 C32 N3 C33 -77.3(9)
C24 C32 N3 Zr1 39.0(9)
N6 Zr1 N3 C31 141.6(6)
N4 Zr1 N3 C31 -62.7(7)
N2 Zr1 N3 C31 -151.8(6)
N1 Zr1 N3 C31 31.7(6)
N7 Zr1 N3 C31 97.5(7)
N5 Zr1 N3 C31 -63.1(6)
N6 Zr1 N3 C32 -96.1(7)
N4 Zr1 N3 C32 59.7(7)
N2 Zr1 N3 C32 -29.4(6)
N1 Zr1 N3 C32 154.0(6)
N7 Zr1 N3 C32 -140.1(6)
N5 Zr1 N3 C32 59.3(6)
N6 Zr1 N3 C33 24.2(7)
N4 Zr1 N3 C33 180.0(6)
N2 Zr1 N3 C33 90.9(6)
N1 Zr1 N3 C33 -85.7(6)
N7 Zr1 N3 C33 -19.8(8)
N5 Zr1 N3 C33 179.6(6)
N2 C24 C23 C22 0.7(12)
C32 C24 C23 C22 177.5(10)
N2 C21 C22 C23 -1.9(11)
C211 C21 C22 C23 173.4(9)
C24 C23 C22 C21 0.8(12)
N4 Zr1 N6 N7 67.1(6)
N2 Zr1 N6 N7 163.9(6)
N1 Zr1 N6 N7 -49.6(7)
N3 Zr1 N6 N7 -134.6(5)
N5 Zr1 N6 N7 89.8(7)
Zr1 N6 N7 C72 127.7(7)
Zr1 N6 N7 C71 -109.5(8)
N4 Zr1 N7 N6 -120.6(6)
N2 Zr1 N7 N6 -18.0(7)
N1 Zr1 N7 N6 136.7(6)
N3 Zr1 N7 N6 76.0(8)
N5 Zr1 N7 N6 -129.5(5)
N6 Zr1 N7 C72 -91.3(10)
N4 Zr1 N7 C72 148.1(9)
N2 Zr1 N7 C72 -109.3(9)
N1 Zr1 N7 C72 45.4(9)
N3 Zr1 N7 C72 -15.3(11)
N5 Zr1 N7 C72 139.2(8)
N6 Zr1 N7 C71 97.5(10)
N4 Zr1 N7 C71 -23.0(8)
N2 Zr1 N7 C71 79.6(8)
N1 Zr1 N7 C71 -125.8(7)
N3 Zr1 N7 C71 173.6(6)
N5 Zr1 N7 C71 -31.9(9)
C115 C114 C113 C112 -0.7(15)
C11B C114 C113 C112 -177.3(9)
C113 C114 C115 C116 0.9(15)
C11B C114 C115 C116 177.5(9)
N1 C11 C111 C116 -114.2(10)
C12 C11 C111 C116 62.8(11)
N1 C11 C111 C112 71.0(12)
C12 C11 C111 C112 -112.0(10)
C114 C113 C112 C111 0.3(13)
C114 C113 C112 C11A 178.7(9)
C116 C111 C112 C113 -0.1(12)
C11 C111 C112 C113 174.9(8)
C116 C111 C112 C11A -178.4(8)
C11 C111 C112 C11A -3.4(12)
C114 C115 C116 C111 -0.7(14)
C114 C115 C116 C11C 176.8(9)
C112 C111 C116 C115 0.3(12)
C11 C111 C116 C115 -174.7(8)
C112 C111 C116 C11C -177.2(8)
C11 C111 C116 C11C 7.8(12)
